data_7215709
loop_
_publ_author_name
'Cheng, Nongyi'
'Yan, Qifan'
'Liu, Shuai'
'Zhao, Dahui'

_publ_section_title
;
 Probing the intermolecular interactions of aromatic amides containing
 N-heterocycles and triptycene
;
_journal_issue 20
_journal_name_full CrystEngComm
_journal_page_first 4265
_journal_paper_doi 10.1039/c4ce00089g
_journal_volume 16
_journal_year 2014
_chemical_formula_moiety 'C34 H24 N2 O2'
_chemical_formula_sum 'C34 H24 N2 O2'
_chemical_formula_weight 492.55
_chemical_name_systematic
; 
 ? 
;
_space_group_IT_number 15
_symmetry_cell_setting monoclinic
_symmetry_space_group_name_Hall '-C 2yc'
_symmetry_space_group_name_H-M 'C 1 2/c 1'
_atom_sites_solution_hydrogens geom
_atom_sites_solution_primary direct
_atom_sites_solution_secondary difmap
_audit_creation_method SHELXL-97
_cell_angle_alpha 90.00
_cell_angle_beta 112.39(3)
_cell_angle_gamma 90.00
_cell_formula_units_Z 16
_cell_length_a 48.195(10)
_cell_length_b 13.492(3)
_cell_length_c 19.716(4)
_cell_measurement_reflns_used 17673
_cell_measurement_temperature 173(2)
_cell_measurement_theta_max 31.27
_cell_measurement_theta_min 1.58
_cell_volume 11854(5)
_computing_cell_refinement 'CrystalClear (Rigaku Inc., 2007)'
_computing_data_collection 'CrystalClear (Rigaku Inc., 2007)'
_computing_data_reduction 'CrystalClear (Rigaku Inc., 2007)'
_computing_molecular_graphics 'Olex2 ver 1.1'
_computing_publication_material 'SHELX97 (Sheldrick, 2008)'
_computing_structure_refinement 'Olex2 ver 1.1'
_computing_structure_solution 'SHELXS-97 (Sheldrick, 2008)'
_diffrn_ambient_temperature 173(2)
_diffrn_measured_fraction_theta_full 0.999
_diffrn_measured_fraction_theta_max 0.999
_diffrn_measurement_device_type 'Saturn724+ CCD'
_diffrn_measurement_method '\w scans at fixed \c = 45\%'
_diffrn_radiation_monochromator graphite
_diffrn_radiation_source 'sealed tube'
_diffrn_radiation_type MoK\a
_diffrn_radiation_wavelength 0.71073
_diffrn_reflns_av_R_equivalents 0.0909
_diffrn_reflns_av_sigmaI/netI 0.0834
_diffrn_reflns_limit_h_max 57
_diffrn_reflns_limit_h_min -57
_diffrn_reflns_limit_k_max 16
_diffrn_reflns_limit_k_min -15
_diffrn_reflns_limit_l_max 23
_diffrn_reflns_limit_l_min -23
_diffrn_reflns_number 39572
_diffrn_reflns_theta_full 25.00
_diffrn_reflns_theta_max 25.00
_diffrn_reflns_theta_min 0.91
_exptl_absorpt_coefficient_mu 0.069
_exptl_absorpt_correction_T_max 0.9952
_exptl_absorpt_correction_T_min 0.9770
_exptl_absorpt_correction_type multi-scan
_exptl_absorpt_process_details 'CrystalClear (Rigaku Inc., 2007)'
_exptl_crystal_colour colorless
_exptl_crystal_density_diffrn 1.104
_exptl_crystal_density_method 'not measured'
_exptl_crystal_description rod
_exptl_crystal_F_000 4128
_exptl_crystal_size_max 0.34
_exptl_crystal_size_mid 0.14
_exptl_crystal_size_min 0.07
_refine_diff_density_max 1.008
_refine_diff_density_min -0.409
_refine_diff_density_rms 0.097
_refine_ls_extinction_method none
_refine_ls_goodness_of_fit_ref 1.374
_refine_ls_hydrogen_treatment constr
_refine_ls_matrix_type full
_refine_ls_number_parameters 731
_refine_ls_number_reflns 10436
_refine_ls_number_restraints 176
_refine_ls_restrained_S_all 1.383
_refine_ls_R_factor_all 0.1407
_refine_ls_R_factor_gt 0.1002
_refine_ls_shift/su_max 0.000
_refine_ls_shift/su_mean 0.000
_refine_ls_structure_factor_coef Fsqd
_refine_ls_weighting_details 'calc w=1/[\s^2^(Fo^2^)+(0.1000P)^2^+0.0000P] where P=(Fo^2^+2Fc^2^)/3'
_refine_ls_weighting_scheme calc
_refine_ls_wR_factor_gt 0.2549
_refine_ls_wR_factor_ref 0.2724
_reflns_number_gt 6912
_reflns_number_total 10436
_reflns_threshold_expression >2sigma(I)
_cod_data_source_file c4ce00089g2.cif
_cod_data_source_block sa2403
_cod_original_cell_volume 11854(4)
_cod_original_sg_symbol_H-M C2/c
_cod_database_code 7215709

loop_
_symmetry_equiv_pos_as_xyz
'x, y, z'
'-x, y, -z+1/2'
'x+1/2, y+1/2, z'
'-x+1/2, y+1/2, -z+1/2'
'-x, -y, -z'
'x, -y, z-1/2'
'-x+1/2, -y+1/2, -z'
'x+1/2, -y+1/2, z-1/2'

loop_
_atom_site_label
_atom_site_type_symbol
_atom_site_fract_x
_atom_site_fract_y
_atom_site_fract_z
_atom_site_U_iso_or_equiv
_atom_site_adp_type
_atom_site_occupancy
_atom_site_symmetry_multiplicity
_atom_site_calc_flag
_atom_site_refinement_flags
_atom_site_disorder_assembly
_atom_site_disorder_group
O1 O 0.29901(6) 0.26724(18) 0.38456(16) 0.0301(7) Uani 1 1 d . . .
O2 O 0.17231(7) 0.5071(2) 0.42954(19) 0.0457(9) Uani 1 1 d . . .
O3 O 0.19041(6) 0.8714(2) 0.54067(17) 0.0357(7) Uani 1 1 d . . .
O4 O 0.03650(8) 0.6844(3) 0.4391(2) 0.0558(10) Uani 1 1 d . . .
N1 N 0.29625(7) 0.4207(2) 0.42672(19) 0.0269(8) Uani 1 1 d . . .
H1 H 0.3043 0.4801 0.4365 0.032 Uiso 1 1 calc R . .
N2 N 0.19369(7) 0.3702(2) 0.49732(19) 0.0296(8) Uani 1 1 d . . .
H2 H 0.1922 0.3233 0.5268 0.035 Uiso 1 1 calc R . .
N3 N 0.18017(8) 0.7161(3) 0.5656(2) 0.0348(9) Uani 1 1 d . . .
H3A H 0.1871 0.6552 0.5752 0.042 Uiso 1 1 calc R . .
N4 N 0.06031(8) 0.7820(3) 0.5382(2) 0.0402(9) Uani 1 1 d . . .
H4A H 0.0582 0.8204 0.5720 0.048 Uiso 1 1 calc R . .
C1 C 0.33410(9) 0.3871(3) 0.3766(2) 0.0312(10) Uani 1 1 d . . .
C2 C 0.33994(10) 0.3329(3) 0.3232(2) 0.0353(10) Uani 1 1 d . . .
H2A H 0.3278 0.2770 0.3016 0.042 Uiso 1 1 calc R . .
C3 C 0.36284(10) 0.3588(3) 0.3010(3) 0.0405(12) Uani 1 1 d . . .
H3 H 0.3669 0.3201 0.2656 0.049 Uiso 1 1 calc R . .
C4 C 0.37999(10) 0.4431(3) 0.3315(3) 0.0419(12) Uani 1 1 d . . .
H4 H 0.3954 0.4639 0.3157 0.050 Uiso 1 1 calc R . .
C5 C 0.37434(10) 0.4945(3) 0.3838(3) 0.0397(11) Uani 1 1 d . . .
H5 H 0.3865 0.5504 0.4051 0.048 Uiso 1 1 calc R . .
C6 C 0.35193(9) 0.4698(3) 0.4075(2) 0.0337(10) Uani 1 1 d . . .
H6 H 0.3486 0.5080 0.4441 0.040 Uiso 1 1 calc R . .
C7 C 0.30873(9) 0.3539(3) 0.3964(2) 0.0282(9) Uani 1 1 d . . .
C8 C 0.27028(9) 0.4000(3) 0.4441(2) 0.0243(9) Uani 1 1 d . . .
C9 C 0.27319(9) 0.4041(3) 0.5163(2) 0.0304(10) Uani 1 1 d . . .
H9 H 0.2924 0.4150 0.5537 0.036 Uiso 1 1 calc R . .
C10 C 0.24828(9) 0.3926(3) 0.5352(2) 0.0323(10) Uani 1 1 d . . .
H10 H 0.2505 0.3955 0.5852 0.039 Uiso 1 1 calc R . .
C11 C 0.21992(9) 0.3767(3) 0.4799(2) 0.0266(9) Uani 1 1 d . . .
C12 C 0.21756(9) 0.3662(3) 0.4078(2) 0.0258(9) Uani 1 1 d . . .
C13 C 0.24273(9) 0.3799(3) 0.3891(2) 0.0287(10) Uani 1 1 d . . .
C14 C 0.18907(9) 0.3409(3) 0.3417(2) 0.0287(9) Uani 1 1 d . . .
H14 H 0.1712 0.3314 0.3550 0.034 Uiso 1 1 calc R . .
C15 C 0.18496(9) 0.4232(3) 0.2869(2) 0.0254(9) Uani 1 1 d . . .
C16 C 0.20940(9) 0.4349(3) 0.2673(2) 0.0275(9) Uani 1 1 d . . .
C17 C 0.23559(9) 0.3654(3) 0.3079(2) 0.0265(9) Uani 1 1 d . . .
H17 H 0.2533 0.3756 0.2942 0.032 Uiso 1 1 calc R . .
C18 C 0.22194(9) 0.2616(3) 0.2891(2) 0.0244(9) Uani 1 1 d . . .
C19 C 0.19665(9) 0.2494(3) 0.3072(2) 0.0253(9) Uani 1 1 d . . .
C20 C 0.18105(10) 0.1590(3) 0.2916(2) 0.0326(10) Uani 1 1 d . . .
H20 H 0.1639 0.1497 0.3037 0.039 Uiso 1 1 calc R . .
C21 C 0.19085(10) 0.0835(3) 0.2587(2) 0.0377(11) Uani 1 1 d . . .
H21 H 0.1806 0.0218 0.2486 0.045 Uiso 1 1 calc R . .
C22 C 0.21571(10) 0.0981(3) 0.2403(2) 0.0350(11) Uani 1 1 d . . .
H22 H 0.2219 0.0467 0.2164 0.042 Uiso 1 1 calc R . .
C23 C 0.23159(10) 0.1868(3) 0.2565(2) 0.0321(10) Uani 1 1 d . . .
H23 H 0.2489 0.1954 0.2451 0.039 Uiso 1 1 calc R . .
C24 C 0.15942(10) 0.4814(3) 0.2548(2) 0.0300(10) Uani 1 1 d . . .
H24 H 0.1428 0.4743 0.2691 0.036 Uiso 1 1 calc R . .
C25 C 0.15865(10) 0.5508(3) 0.2010(3) 0.0380(11) Uani 1 1 d . . .
H25 H 0.1412 0.5902 0.1780 0.046 Uiso 1 1 calc R . .
C26 C 0.18280(10) 0.5618(3) 0.1816(2) 0.0368(11) Uani 1 1 d . . .
H26 H 0.1820 0.6094 0.1454 0.044 Uiso 1 1 calc R . .
C27 C 0.20852(9) 0.5050(3) 0.2136(2) 0.0302(10) Uani 1 1 d . . .
H27 H 0.2252 0.5133 0.1996 0.036 Uiso 1 1 calc R . .
C28 C 0.17081(10) 0.4374(3) 0.4678(2) 0.0346(10) Uani 1 1 d . . .
C29 C 0.14292(9) 0.4201(3) 0.4828(2) 0.0308(10) Uani 1 1 d . . .
C30 C 0.13560(10) 0.3298(3) 0.5049(3) 0.0374(11) Uani 1 1 d . . .
H30 H 0.1490 0.2754 0.5126 0.045 Uiso 1 1 calc R . .
C31 C 0.10897(11) 0.3175(4) 0.5158(3) 0.0537(14) Uani 1 1 d . . .
H31 H 0.1040 0.2550 0.5305 0.064 Uiso 1 1 calc R . .
C32 C 0.08987(12) 0.3967(4) 0.5053(4) 0.0641(18) Uani 1 1 d . . .
H32 H 0.0719 0.3895 0.5141 0.077 Uiso 1 1 calc R . .
C33 C 0.09657(12) 0.4870(4) 0.4819(4) 0.0652(18) Uani 1 1 d . . .
H33 H 0.0829 0.5408 0.4734 0.078 Uiso 1 1 calc R . .
C34 C 0.12269(11) 0.4990(3) 0.4710(3) 0.0466(13) Uani 1 1 d . . .
H34 H 0.1272 0.5614 0.4553 0.056 Uiso 1 1 calc R . .
C35 C 0.23169(9) 0.7585(3) 0.5826(2) 0.0291(10) Uani 1 1 d . . .
C36 C 0.25186(10) 0.8351(3) 0.5911(3) 0.0429(12) Uani 1 1 d . . .
H36 H 0.2447 0.9011 0.5806 0.051 Uiso 1 1 calc R . .
C37 C 0.28290(10) 0.8164(4) 0.6150(3) 0.0448(12) Uani 1 1 d . . .
H37 H 0.2968 0.8688 0.6205 0.054 Uiso 1 1 calc R . .
C38 C 0.29251(11) 0.7196(4) 0.6303(3) 0.0470(13) Uani 1 1 d . . .
H38 H 0.3134 0.7058 0.6479 0.056 Uiso 1 1 calc R . .
C39 C 0.27258(11) 0.6422(4) 0.6206(3) 0.0495(14) Uani 1 1 d . . .
H39 H 0.2794 0.5757 0.6301 0.059 Uiso 1 1 calc R . .
C40 C 0.24202(11) 0.6648(3) 0.5963(3) 0.0447(13) Uani 1 1 d . . .
H40 H 0.2281 0.6123 0.5893 0.054 Uiso 1 1 calc R . .
C41 C 0.19941(10) 0.7873(3) 0.5612(2) 0.0308(10) Uani 1 1 d . . .
C42 C 0.14949(9) 0.7326(3) 0.5557(2) 0.0305(10) Uani 1 1 d . . .
C43 C 0.14093(10) 0.7095(3) 0.6126(3) 0.0361(11) Uani 1 1 d . . .
H43 H 0.1553 0.6838 0.6569 0.043 Uiso 1 1 calc R . .
C44 C 0.11143(11) 0.7234(3) 0.6060(3) 0.0414(12) Uani 1 1 d . . .
H44 H 0.1057 0.7071 0.6457 0.050 Uiso 1 1 calc R . .
C45 C 0.09046(10) 0.7609(3) 0.5417(3) 0.0354(11) Uani 1 1 d . . .
C46 C 0.09895(10) 0.7851(3) 0.4852(2) 0.0319(10) Uani 1 1 d . . .
C47 C 0.12867(9) 0.7693(3) 0.4914(2) 0.0277(9) Uani 1 1 d . . .
C48 C 0.13389(9) 0.7966(3) 0.4214(2) 0.0292(9) Uani 1 1 d . . .
H48 H 0.1549 0.7834 0.4254 0.035 Uiso 1 1 calc R . .
C49 C 0.07957(9) 0.8308(3) 0.4110(2) 0.0339(10) Uani 1 1 d . . .
H49 H 0.0585 0.8437 0.4065 0.041 Uiso 1 1 calc R . .
C50 C 0.09554(10) 0.9239(3) 0.4041(2) 0.0314(10) Uani 1 1 d . . .
C51 C 0.12508(10) 0.9059(3) 0.4087(2) 0.0329(10) Uani 1 1 d . . .
C52 C 0.08115(10) 0.7586(3) 0.3532(3) 0.0347(11) Uani 1 1 d . . .
C53 C 0.05704(11) 0.7130(4) 0.2983(3) 0.0465(13) Uani 1 1 d . . .
H53 H 0.0370 0.7268 0.2931 0.056 Uiso 1 1 calc R . .
C54 C 0.06294(12) 0.6457(3) 0.2505(3) 0.0485(13) Uani 1 1 d . . .
H54 H 0.0468 0.6122 0.2137 0.058 Uiso 1 1 calc R . .
C55 C 0.09193(11) 0.6287(3) 0.2573(3) 0.0443(12) Uani 1 1 d . . .
H55 H 0.0956 0.5851 0.2237 0.053 Uiso 1 1 calc R . .
C56 C 0.11625(10) 0.6740(3) 0.3124(3) 0.0366(11) Uani 1 1 d . . .
H56 H 0.1363 0.6599 0.3177 0.044 Uiso 1 1 calc R . .
C57 C 0.11041(9) 0.7398(3) 0.3591(2) 0.0275(9) Uani 1 1 d . . .
C58 C 0.08449(12) 1.0196(3) 0.3964(3) 0.0464(12) Uani 1 1 d . . .
H58 H 0.0647 1.0320 0.3939 0.056 Uiso 1 1 calc R . .
C59 C 0.10259(13) 1.0971(3) 0.3923(3) 0.0518(14) Uani 1 1 d . . .
H59 H 0.0951 1.1629 0.3864 0.062 Uiso 1 1 calc R . .
C60 C 0.13184(12) 1.0796(3) 0.3967(3) 0.0491(13) Uani 1 1 d . . .
H60 H 0.1440 1.1341 0.3950 0.059 Uiso 1 1 calc R . .
C61 C 0.14337(11) 0.9852(3) 0.4036(2) 0.0399(11) Uani 1 1 d . . .
H61 H 0.1630 0.9736 0.4049 0.048 Uiso 1 1 calc R . .
C62 C 0.03558(11) 0.7450(4) 0.4852(3) 0.0481(13) Uani 1 1 d . A .
C63 C 0.00607(12) 0.7809(5) 0.4814(3) 0.0668(17) Uani 1 1 d D . .
C64 C -0.0178(3) 0.7849(7) 0.4220(7) 0.057(3) Uani 0.551(7) 1 d PDU A 1
H64 H -0.0158 0.7696 0.3771 0.069 Uiso 0.551(7) 1 calc PR A 1
C65 C -0.0451(3) 0.8092(8) 0.4194(7) 0.077(4) Uani 0.551(7) 1 d PDU A 1
H65 H -0.0618 0.8065 0.3739 0.093 Uiso 0.551(7) 1 calc PR A 1
C66 C -0.0493(3) 0.8368(9) 0.4787(8) 0.082(4) Uani 0.551(7) 1 d PDU A 1
H66 H -0.0681 0.8620 0.4754 0.098 Uiso 0.551(7) 1 calc PR A 1
C67 C -0.0257(3) 0.8287(9) 0.5461(8) 0.097(4) Uani 0.551(7) 1 d PDU A 1
H67 H -0.0285 0.8461 0.5898 0.116 Uiso 0.551(7) 1 calc PR A 1
C68 C 0.0016(2) 0.7950(8) 0.5490(7) 0.084(4) Uani 0.551(7) 1 d PDU A 1
H68 H 0.0173 0.7812 0.5948 0.101 Uiso 0.551(7) 1 calc PR A 1
C64' C -0.0205(3) 0.7557(7) 0.4406(6) 0.044(3) Uani 0.449(7) 1 d PDU A 2
H64' H -0.0220 0.6950 0.4150 0.052 Uiso 0.449(7) 1 calc PR A 2
C65' C -0.0468(3) 0.8010(11) 0.4279(8) 0.075(4) Uani 0.449(7) 1 d PDU A 2
H65' H -0.0648 0.7727 0.3940 0.090 Uiso 0.449(7) 1 calc PR A 2
C66' C -0.0481(3) 0.8839(11) 0.4616(8) 0.073(4) Uani 0.449(7) 1 d PDU A 2
H66' H -0.0669 0.9135 0.4545 0.088 Uiso 0.449(7) 1 calc PR A 2
C67' C -0.0219(3) 0.9269(11) 0.5070(9) 0.093(4) Uani 0.449(7) 1 d PDU A 2
H67' H -0.0226 0.9859 0.5327 0.111 Uiso 0.449(7) 1 calc PR A 2
C68' C 0.0054(3) 0.8858(9) 0.5159(8) 0.081(4) Uani 0.449(7) 1 d PDU A 2
H68' H 0.0235 0.9201 0.5424 0.097 Uiso 0.449(7) 1 calc PR A 2

loop_
_atom_site_aniso_label
_atom_site_aniso_U_11
_atom_site_aniso_U_22
_atom_site_aniso_U_33
_atom_site_aniso_U_23
_atom_site_aniso_U_13
_atom_site_aniso_U_12
O1 0.0384(17) 0.0192(14) 0.0348(17) 0.0021(12) 0.0164(14) -0.0009(13)
O2 0.050(2) 0.0377(18) 0.059(2) 0.0187(17) 0.0318(18) 0.0137(16)
O3 0.0334(17) 0.0258(16) 0.044(2) -0.0011(14) 0.0097(14) -0.0003(13)
O4 0.051(2) 0.058(2) 0.056(3) -0.019(2) 0.0185(19) -0.0135(18)
N1 0.0314(19) 0.0195(16) 0.030(2) -0.0020(14) 0.0114(16) -0.0031(15)
N2 0.0312(19) 0.0287(18) 0.029(2) 0.0070(15) 0.0112(16) 0.0015(16)
N3 0.029(2) 0.0265(18) 0.043(2) 0.0035(17) 0.0072(17) 0.0022(16)
N4 0.031(2) 0.049(2) 0.038(2) -0.0091(19) 0.0100(18) -0.0003(18)
C1 0.036(2) 0.023(2) 0.030(2) 0.0028(18) 0.008(2) 0.0045(19)
C2 0.040(3) 0.033(2) 0.035(3) -0.003(2) 0.017(2) 0.001(2)
C3 0.044(3) 0.045(3) 0.040(3) 0.000(2) 0.025(2) 0.011(2)
C4 0.036(3) 0.043(3) 0.045(3) 0.000(2) 0.014(2) -0.006(2)
C5 0.031(3) 0.041(3) 0.044(3) -0.007(2) 0.011(2) -0.006(2)
C6 0.030(2) 0.038(2) 0.032(3) -0.002(2) 0.010(2) 0.003(2)
C7 0.026(2) 0.032(2) 0.020(2) 0.0016(17) 0.0015(18) 0.0068(19)
C8 0.027(2) 0.0174(18) 0.032(2) 0.0015(17) 0.0146(19) 0.0034(17)
C9 0.033(2) 0.036(2) 0.020(2) -0.0019(18) 0.0071(18) -0.0001(19)
C10 0.034(2) 0.036(2) 0.026(2) 0.0030(19) 0.011(2) 0.003(2)
C11 0.043(3) 0.0164(19) 0.024(2) 0.0049(16) 0.016(2) 0.0016(18)
C12 0.032(2) 0.0181(19) 0.026(2) 0.0042(16) 0.0108(19) -0.0002(17)
C13 0.036(2) 0.0185(19) 0.031(2) 0.0007(17) 0.011(2) -0.0018(18)
C14 0.029(2) 0.033(2) 0.025(2) 0.0044(18) 0.0114(19) 0.0013(19)
C15 0.031(2) 0.024(2) 0.020(2) -0.0029(17) 0.0075(18) -0.0035(18)
C16 0.034(2) 0.021(2) 0.024(2) -0.0008(17) 0.0077(19) -0.0001(18)
C17 0.033(2) 0.023(2) 0.024(2) 0.0014(17) 0.0117(19) -0.0012(18)
C18 0.027(2) 0.023(2) 0.020(2) 0.0011(16) 0.0049(17) 0.0011(17)
C19 0.031(2) 0.022(2) 0.017(2) 0.0022(16) 0.0025(17) -0.0003(17)
C20 0.038(2) 0.033(2) 0.021(2) -0.0006(18) 0.0047(19) -0.009(2)
C21 0.043(3) 0.037(2) 0.029(3) -0.006(2) 0.008(2) -0.003(2)
C22 0.045(3) 0.027(2) 0.022(2) -0.0034(18) 0.001(2) 0.008(2)
C23 0.034(2) 0.031(2) 0.033(3) -0.0032(19) 0.014(2) -0.0024(19)
C24 0.039(2) 0.023(2) 0.030(2) 0.0035(18) 0.015(2) 0.0077(19)
C25 0.039(3) 0.033(2) 0.038(3) 0.000(2) 0.010(2) 0.010(2)
C26 0.050(3) 0.028(2) 0.030(3) 0.0105(19) 0.013(2) -0.001(2)
C27 0.036(2) 0.022(2) 0.035(3) -0.0028(18) 0.017(2) -0.0078(19)
C28 0.041(3) 0.031(2) 0.029(3) -0.002(2) 0.010(2) 0.002(2)
C29 0.034(2) 0.023(2) 0.029(2) -0.0070(18) 0.0052(19) 0.0002(19)
C30 0.028(2) 0.041(3) 0.036(3) -0.001(2) 0.004(2) -0.005(2)
C31 0.045(3) 0.042(3) 0.071(4) 0.005(3) 0.019(3) -0.012(3)
C32 0.039(3) 0.057(3) 0.106(5) -0.010(3) 0.039(3) -0.008(3)
C33 0.039(3) 0.044(3) 0.120(6) -0.015(3) 0.038(3) 0.005(3)
C34 0.051(3) 0.038(3) 0.054(3) -0.004(2) 0.023(3) 0.004(2)
C35 0.030(2) 0.033(2) 0.023(2) 0.0020(18) 0.0089(18) 0.0005(19)
C36 0.043(3) 0.028(2) 0.053(3) 0.000(2) 0.013(2) -0.002(2)
C37 0.026(2) 0.045(3) 0.062(4) 0.006(3) 0.017(2) -0.003(2)
C38 0.041(3) 0.058(3) 0.039(3) -0.006(2) 0.012(2) 0.004(3)
C39 0.042(3) 0.037(3) 0.065(4) 0.005(2) 0.015(3) 0.006(2)
C40 0.041(3) 0.026(2) 0.067(4) 0.001(2) 0.020(3) 0.000(2)
C41 0.036(2) 0.026(2) 0.026(2) -0.0020(18) 0.0076(19) 0.001(2)
C42 0.027(2) 0.021(2) 0.041(3) 0.0017(18) 0.009(2) 0.0042(18)
C43 0.031(2) 0.039(2) 0.032(3) 0.006(2) 0.005(2) 0.000(2)
C44 0.050(3) 0.042(3) 0.032(3) 0.004(2) 0.014(2) -0.005(2)
C45 0.036(3) 0.029(2) 0.039(3) 0.004(2) 0.011(2) -0.004(2)
C46 0.036(3) 0.027(2) 0.031(2) -0.0075(19) 0.012(2) -0.0034(19)
C47 0.028(2) 0.024(2) 0.031(2) 0.0015(18) 0.0110(19) 0.0020(18)
C48 0.027(2) 0.033(2) 0.026(2) 0.0021(18) 0.0087(18) 0.0039(19)
C49 0.028(2) 0.035(2) 0.033(3) -0.002(2) 0.006(2) 0.009(2)
C50 0.040(3) 0.026(2) 0.028(2) 0.0037(18) 0.013(2) 0.001(2)
C51 0.041(3) 0.030(2) 0.023(2) -0.0010(18) 0.0067(19) -0.001(2)
C52 0.039(3) 0.027(2) 0.033(3) 0.0047(19) 0.008(2) 0.006(2)
C53 0.046(3) 0.051(3) 0.033(3) -0.005(2) 0.004(2) 0.011(2)
C54 0.053(3) 0.042(3) 0.040(3) -0.003(2) 0.005(2) -0.004(2)
C55 0.059(3) 0.037(3) 0.040(3) -0.006(2) 0.022(3) 0.001(2)
C56 0.041(3) 0.031(2) 0.038(3) 0.001(2) 0.015(2) -0.002(2)
C57 0.032(2) 0.021(2) 0.027(2) 0.0054(17) 0.0085(19) 0.0052(18)
C58 0.062(3) 0.034(3) 0.041(3) -0.001(2) 0.018(3) 0.006(2)
C59 0.081(4) 0.028(2) 0.051(3) 0.004(2) 0.030(3) 0.007(3)
C60 0.074(4) 0.032(3) 0.046(3) 0.006(2) 0.028(3) -0.003(3)
C61 0.055(3) 0.035(3) 0.028(3) -0.004(2) 0.015(2) -0.017(2)
C62 0.038(3) 0.064(3) 0.048(3) -0.002(3) 0.023(3) -0.007(3)
C63 0.043(3) 0.102(5) 0.054(4) -0.014(4) 0.017(3) 0.004(3)
C64 0.043(5) 0.063(6) 0.066(6) 0.019(5) 0.022(4) -0.008(5)
C65 0.056(6) 0.082(6) 0.083(6) -0.001(5) 0.014(5) 0.002(5)
C66 0.066(5) 0.091(7) 0.092(7) 0.009(6) 0.034(5) 0.002(5)
C67 0.083(6) 0.109(7) 0.107(7) -0.008(6) 0.045(5) 0.002(6)
C68 0.068(6) 0.091(7) 0.090(7) 0.000(6) 0.026(5) 0.004(5)
C64' 0.040(5) 0.018(5) 0.064(7) 0.006(5) 0.010(5) -0.018(4)
C65' 0.060(6) 0.081(7) 0.077(7) 0.000(6) 0.018(5) 0.000(6)
C66' 0.059(6) 0.086(7) 0.076(7) 0.017(6) 0.029(5) 0.004(6)
C67' 0.087(7) 0.090(7) 0.105(8) 0.006(6) 0.041(6) -0.014(6)
C68' 0.073(7) 0.054(6) 0.093(8) 0.004(6) 0.007(6) 0.015(6)

loop_
_atom_type_symbol
_atom_type_description
_atom_type_scat_dispersion_real
_atom_type_scat_dispersion_imag
_atom_type_scat_source
C C 0.0033 0.0016 'International Tables Vol C Tables 4.2.6.8 and 6.1.1.4'
H H 0.0000 0.0000 'International Tables Vol C Tables 4.2.6.8 and 6.1.1.4'
N N 0.0061 0.0033 'International Tables Vol C Tables 4.2.6.8 and 6.1.1.4'
O O 0.0106 0.0060 'International Tables Vol C Tables 4.2.6.8 and 6.1.1.4'

loop_
_geom_angle_atom_site_label_1
_geom_angle_atom_site_label_2
_geom_angle_atom_site_label_3
_geom_angle
C7 N1 C8 123.4(3)
C7 N1 H1 118.3
C8 N1 H1 118.3
C28 N2 C11 119.8(3)
C28 N2 H2 120.1
C11 N2 H2 120.1
C41 N3 C42 125.1(3)
C41 N3 H3A 117.5
C42 N3 H3A 117.5
C62 N4 C45 122.4(4)
C62 N4 H4A 118.8
C45 N4 H4A 118.8
C2 C1 C6 118.6(4)
C2 C1 C7 117.5(4)
C6 C1 C7 123.8(4)
C3 C2 C1 121.6(4)
C3 C2 H2A 119.2
C1 C2 H2A 119.2
C2 C3 C4 118.8(4)
C2 C3 H3 120.6
C4 C3 H3 120.6
C5 C4 C3 119.1(4)
C5 C4 H4 120.4
C3 C4 H4 120.4
C4 C5 C6 123.2(4)
C4 C5 H5 118.4
C6 C5 H5 118.4
C5 C6 C1 118.6(4)
C5 C6 H6 120.7
C1 C6 H6 120.7
O1 C7 N1 120.8(4)
O1 C7 C1 121.4(4)
N1 C7 C1 117.8(3)
C9 C8 C13 120.5(4)
C9 C8 N1 118.7(4)
C13 C8 N1 120.8(4)
C8 C9 C10 120.9(4)
C8 C9 H9 119.6
C10 C9 H9 119.6
C9 C10 C11 119.5(4)
C9 C10 H10 120.2
C11 C10 H10 120.2
C12 C11 C10 119.1(4)
C12 C11 N2 120.2(4)
C10 C11 N2 120.7(4)
C11 C12 C13 120.8(4)
C11 C12 C14 126.2(4)
C13 C12 C14 113.0(4)
C8 C13 C12 119.1(4)
C8 C13 C17 128.0(4)
C12 C13 C17 112.8(4)
C15 C14 C19 105.4(3)
C15 C14 C12 106.0(3)
C19 C14 C12 105.8(3)
C15 C14 H14 113.0
C19 C14 H14 113.0
C12 C14 H14 113.0
C16 C15 C24 120.6(4)
C16 C15 C14 113.0(3)
C24 C15 C14 126.3(4)
C15 C16 C27 120.1(4)
C15 C16 C17 113.9(3)
C27 C16 C17 126.0(4)
C13 C17 C16 106.5(3)
C13 C17 C18 106.1(3)
C16 C17 C18 103.9(3)
C13 C17 H17 113.2
C16 C17 H17 113.2
C18 C17 H17 113.2
C23 C18 C19 121.1(4)
C23 C18 C17 126.5(4)
C19 C18 C17 112.4(3)
C18 C19 C20 119.4(4)
C18 C19 C14 113.5(3)
C20 C19 C14 127.1(4)
C21 C20 C19 119.4(4)
C21 C20 H20 120.3
C19 C20 H20 120.3
C20 C21 C22 120.0(4)
C20 C21 H21 120.0
C22 C21 H21 120.0
C23 C22 C21 121.0(4)
C23 C22 H22 119.5
C21 C22 H22 119.5
C18 C23 C22 119.1(4)
C18 C23 H23 120.5
C22 C23 H23 120.5
C15 C24 C25 118.9(4)
C15 C24 H24 120.5
C25 C24 H24 120.5
C26 C25 C24 120.3(4)
C26 C25 H25 119.9
C24 C25 H25 119.9
C25 C26 C27 121.5(4)
C25 C26 H26 119.2
C27 C26 H26 119.2
C26 C27 C16 118.6(4)
C26 C27 H27 120.7
C16 C27 H27 120.7
O2 C28 N2 122.8(4)
O2 C28 C29 120.5(4)
N2 C28 C29 116.7(4)
C30 C29 C34 118.4(4)
C30 C29 C28 123.6(4)
C34 C29 C28 117.9(4)
C29 C30 C31 121.0(4)
C29 C30 H30 119.5
C31 C30 H30 119.5
C32 C31 C30 119.2(5)
C32 C31 H31 120.4
C30 C31 H31 120.4
C31 C32 C33 120.5(5)
C31 C32 H32 119.7
C33 C32 H32 119.7
C34 C33 C32 120.2(5)
C34 C33 H33 119.9
C32 C33 H33 119.9
C33 C34 C29 120.6(5)
C33 C34 H34 119.7
C29 C34 H34 119.7
C40 C35 C36 119.1(4)
C40 C35 C41 124.4(4)
C36 C35 C41 116.5(4)
C35 C36 C37 120.9(4)
C35 C36 H36 119.5
C37 C36 H36 119.5
C38 C37 C36 117.9(4)
C38 C37 H37 121.1
C36 C37 H37 121.1
C37 C38 C39 121.8(5)
C37 C38 H38 119.1
C39 C38 H38 119.1
C38 C39 C40 117.9(4)
C38 C39 H39 121.0
C40 C39 H39 121.0
C35 C40 C39 122.3(4)
C35 C40 H40 118.9
C39 C40 H40 118.9
O3 C41 N3 120.7(4)
O3 C41 C35 122.1(4)
N3 C41 C35 117.2(4)
C43 C42 C47 119.7(4)
C43 C42 N3 118.1(4)
C47 C42 N3 122.2(4)
C42 C43 C44 120.6(4)
C42 C43 H43 119.7
C44 C43 H43 119.7
C45 C44 C43 120.0(4)
C45 C44 H44 120.0
C43 C44 H44 120.0
C46 C45 C44 119.6(4)
C46 C45 N4 121.2(4)
C44 C45 N4 118.9(4)
C45 C46 C47 120.4(4)
C45 C46 C49 127.7(4)
C47 C46 C49 111.9(4)
C42 C47 C46 119.6(4)
C42 C47 C48 127.0(4)
C46 C47 C48 113.3(4)
C57 C48 C51 106.2(3)
C57 C48 C47 106.1(3)
C51 C48 C47 104.3(3)
C57 C48 H48 113.2
C51 C48 H48 113.2
C47 C48 H48 113.2
C50 C49 C52 106.9(4)
C50 C49 C46 106.0(3)
C52 C49 C46 105.7(3)
C50 C49 H49 112.5
C52 C49 H49 112.5
C46 C49 H49 112.5
C58 C50 C51 120.3(4)
C58 C50 C49 126.9(4)
C51 C50 C49 112.9(3)
C50 C51 C61 120.4(4)
C50 C51 C48 112.7(4)
C61 C51 C48 126.8(4)
C57 C52 C53 120.1(4)
C57 C52 C49 113.1(4)
C53 C52 C49 126.8(4)
C52 C53 C54 118.8(5)
C52 C53 H53 120.6
C54 C53 H53 120.6
C55 C54 C53 119.9(5)
C55 C54 H54 120.0
C53 C54 H54 120.0
C54 C55 C56 121.6(5)
C54 C55 H55 119.2
C56 C55 H55 119.2
C57 C56 C55 118.4(4)
C57 C56 H56 120.8
C55 C56 H56 120.8
C56 C57 C52 121.2(4)
C56 C57 C48 125.7(4)
C52 C57 C48 113.1(4)
C59 C58 C50 119.1(5)
C59 C58 H58 120.4
C50 C58 H58 120.4
C58 C59 C60 120.8(4)
C58 C59 H59 119.6
C60 C59 H59 119.6
C61 C60 C59 121.5(5)
C61 C60 H60 119.3
C59 C60 H60 119.3
C60 C61 C51 117.9(5)
C60 C61 H61 121.0
C51 C61 H61 121.0
O4 C62 N4 123.2(5)
O4 C62 C63 118.9(5)
N4 C62 C63 117.9(5)
C64' C63 C64 26.4(6)
C64' C63 C68 98.6(7)
C64 C63 C68 115.9(8)
C64' C63 C62 131.5(8)
C64 C63 C62 124.6(7)
C68 C63 C62 118.5(7)
C64' C63 C68' 109.3(8)
C64 C63 C68' 101.3(7)
C68 C63 C68' 56.5(6)
C62 C63 C68' 116.8(7)
C63 C64 C65 124.6(10)
C63 C64 H64 117.7
C65 C64 H64 117.7
C66 C65 C64 121.1(11)
C66 C65 H65 119.5
C64 C65 H65 119.5
C65 C66 C67 119.0(10)
C65 C66 H66 120.5
C67 C66 H66 120.5
C68 C67 C66 119.2(12)
C68 C67 H67 120.4
C66 C67 H67 120.4
C67 C68 C63 118.9(10)
C67 C68 H68 120.5
C63 C68 H68 120.5
C63 C64' C65' 130.4(11)
C63 C64' H64' 114.8
C65' C64' H64' 114.8
C66' C65' C64' 121.1(12)
C66' C65' H65' 119.5
C64' C65' H65' 119.5
C65' C66' C67' 118.9(11)
C65' C66' H66' 120.5
C67' C66' H66' 120.5
C66' C67' C68' 120.7(13)
C66' C67' H67' 119.6
C68' C67' H67' 119.6
C67' C68' C63 118.9(11)
C67' C68' H68' 120.6
C63 C68' H68' 120.6

loop_
_geom_bond_atom_site_label_1
_geom_bond_atom_site_label_2
_geom_bond_distance
O1 C7 1.248(5)
O2 C28 1.225(5)
O3 C41 1.226(5)
O4 C62 1.236(6)
N1 C7 1.344(5)
N1 C8 1.445(5)
N1 H1 0.8800
N2 C28 1.373(5)
N2 C11 1.433(5)
N2 H2 0.8800
N3 C41 1.361(5)
N3 C42 1.433(5)
N3 H3A 0.8800
N4 C62 1.347(6)
N4 C45 1.456(5)
N4 H4A 0.8800
C1 C2 1.396(6)
C1 C6 1.398(6)
C1 C7 1.487(6)
C2 C3 1.378(6)
C2 H2A 0.9500
C3 C4 1.400(6)
C3 H3 0.9500
C4 C5 1.354(6)
C4 H4 0.9500
C5 C6 1.371(6)
C5 H5 0.9500
C6 H6 0.9500
C8 C9 1.378(6)
C8 C13 1.384(6)
C9 C10 1.395(6)
C9 H9 0.9500
C10 C11 1.403(6)
C10 H10 0.9500
C11 C12 1.391(6)
C12 C13 1.407(6)
C12 C14 1.528(6)
C13 C17 1.517(6)
C14 C15 1.508(5)
C14 C19 1.521(5)
C14 H14 1.0000
C15 C16 1.382(6)
C15 C24 1.392(6)
C16 C27 1.407(6)
C16 C17 1.531(5)
C17 C18 1.531(5)
C17 H17 1.0000
C18 C23 1.369(6)
C18 C19 1.404(6)
C19 C20 1.404(5)
C20 C21 1.384(6)
C20 H20 0.9500
C21 C22 1.392(6)
C21 H21 0.9500
C22 C23 1.391(6)
C22 H22 0.9500
C23 H23 0.9500
C24 C25 1.405(6)
C24 H24 0.9500
C25 C26 1.365(6)
C25 H25 0.9500
C26 C27 1.387(6)
C26 H26 0.9500
C27 H27 0.9500
C28 C29 1.501(6)
C29 C30 1.383(6)
C29 C34 1.402(6)
C30 C31 1.391(6)
C30 H30 0.9500
C31 C32 1.374(7)
C31 H31 0.9500
C32 C33 1.383(8)
C32 H32 0.9500
C33 C34 1.364(7)
C33 H33 0.9500
C34 H34 0.9500
C35 C40 1.347(6)
C35 C36 1.384(6)
C35 C41 1.500(6)
C36 C37 1.409(6)
C36 H36 0.9500
C37 C38 1.380(7)
C37 H37 0.9500
C38 C39 1.382(7)
C38 H38 0.9500
C39 C40 1.398(6)
C39 H39 0.9500
C40 H40 0.9500
C42 C43 1.369(6)
C42 C47 1.376(6)
C43 C44 1.390(6)
C43 H43 0.9500
C44 C45 1.381(6)
C44 H44 0.9500
C45 C46 1.365(6)
C46 C47 1.407(6)
C46 C49 1.534(6)
C47 C48 1.539(6)
C48 C57 1.522(6)
C48 C51 1.530(6)
C48 H48 1.0000
C49 C50 1.507(6)
C49 C52 1.523(6)
C49 H49 1.0000
C50 C58 1.383(6)
C50 C51 1.412(6)
C51 C61 1.413(6)
C52 C57 1.394(6)
C52 C53 1.394(6)
C53 C54 1.414(7)
C53 H53 0.9500
C54 C55 1.371(7)
C54 H54 0.9500
C55 C56 1.399(6)
C55 H55 0.9500
C56 C57 1.382(6)
C56 H56 0.9500
C58 C59 1.383(7)
C58 H58 0.9500
C59 C60 1.399(7)
C59 H59 0.9500
C60 C61 1.375(6)
C60 H60 0.9500
C61 H61 0.9500
C62 C63 1.477(7)
C63 C64' 1.273(14)
C63 C64 1.293(13)
C63 C68 1.442(13)
C63 C68' 1.576(14)
C64 C65 1.338(10)
C64 H64 0.9500
C65 C66 1.313(12)
C65 H65 0.9500
C66 C67 1.383(14)
C66 H66 0.9500
C67 C68 1.374(12)
C67 H67 0.9500
C68 H68 0.9500
C64' C65' 1.341(11)
C64' H64' 0.9500
C65' C66' 1.315(13)
C65' H65' 0.9500
C66' C67' 1.366(14)
C66' H66' 0.9500
C67' C68' 1.378(13)
C67' H67' 0.9500
C68' H68' 0.9500

loop_
_geom_torsion_atom_site_label_1
_geom_torsion_atom_site_label_2
_geom_torsion_atom_site_label_3
_geom_torsion_atom_site_label_4
_geom_torsion
C6 C1 C2 C3 0.5(6)
C7 C1 C2 C3 179.5(4)
C1 C2 C3 C4 -1.8(7)
C2 C3 C4 C5 2.4(7)
C3 C4 C5 C6 -1.8(7)
C4 C5 C6 C1 0.4(7)
C2 C1 C6 C5 0.3(6)
C7 C1 C6 C5 -178.7(4)
C8 N1 C7 O1 -3.3(6)
C8 N1 C7 C1 175.8(4)
C2 C1 C7 O1 21.7(6)
C6 C1 C7 O1 -159.3(4)
C2 C1 C7 N1 -157.4(4)
C6 C1 C7 N1 21.6(6)
C7 N1 C8 C9 117.3(4)
C7 N1 C8 C13 -65.0(5)
C13 C8 C9 C10 -2.8(6)
N1 C8 C9 C10 174.8(3)
C8 C9 C10 C11 -0.1(6)
C9 C10 C11 C12 4.2(6)
C9 C10 C11 N2 -176.4(3)
C28 N2 C11 C12 -61.6(5)
C28 N2 C11 C10 119.0(4)
C10 C11 C12 C13 -5.5(6)
N2 C11 C12 C13 175.1(3)
C10 C11 C12 C14 175.1(4)
N2 C11 C12 C14 -4.3(6)
C9 C8 C13 C12 1.5(6)
N1 C8 C13 C12 -176.0(3)
C9 C8 C13 C17 -175.4(4)
N1 C8 C13 C17 7.0(6)
C11 C12 C13 C8 2.6(5)
C14 C12 C13 C8 -177.9(3)
C11 C12 C13 C17 -179.9(3)
C14 C12 C13 C17 -0.5(4)
C11 C12 C14 C15 123.9(4)
C13 C12 C14 C15 -55.6(4)
C11 C12 C14 C19 -124.5(4)
C13 C12 C14 C19 56.1(4)
C19 C14 C15 C16 -54.7(4)
C12 C14 C15 C16 57.2(4)
C19 C14 C15 C24 122.6(4)
C12 C14 C15 C24 -125.5(4)
C24 C15 C16 C27 -0.9(6)
C14 C15 C16 C27 176.6(4)
C24 C15 C16 C17 179.8(3)
C14 C15 C16 C17 -2.7(5)
C8 C13 C17 C16 -128.4(4)
C12 C13 C17 C16 54.5(4)
C8 C13 C17 C18 121.3(4)
C12 C13 C17 C18 -55.8(4)
C15 C16 C17 C13 -53.5(4)
C27 C16 C17 C13 127.2(4)
C15 C16 C17 C18 58.2(4)
C27 C16 C17 C18 -121.0(4)
C13 C17 C18 C23 -125.2(4)
C16 C17 C18 C23 122.8(4)
C13 C17 C18 C19 56.6(4)
C16 C17 C18 C19 -55.4(4)
C23 C18 C19 C20 0.1(6)
C17 C18 C19 C20 178.4(3)
C23 C18 C19 C14 -179.0(4)
C17 C18 C19 C14 -0.7(5)
C15 C14 C19 C18 56.8(4)
C12 C14 C19 C18 -55.2(4)
C15 C14 C19 C20 -122.2(4)
C12 C14 C19 C20 125.7(4)
C18 C19 C20 C21 -0.1(6)
C14 C19 C20 C21 178.9(4)
C19 C20 C21 C22 -0.9(6)
C20 C21 C22 C23 1.9(7)
C19 C18 C23 C22 0.9(6)
C17 C18 C23 C22 -177.2(4)
C21 C22 C23 C18 -1.9(6)
C16 C15 C24 C25 1.3(6)
C14 C15 C24 C25 -175.9(4)
C15 C24 C25 C26 -1.1(6)
C24 C25 C26 C27 0.5(7)
C25 C26 C27 C16 -0.1(6)
C15 C16 C27 C26 0.3(6)
C17 C16 C27 C26 179.5(4)
C11 N2 C28 O2 -3.8(6)
C11 N2 C28 C29 174.4(3)
O2 C28 C29 C30 159.1(4)
N2 C28 C29 C30 -19.2(6)
O2 C28 C29 C34 -18.4(6)
N2 C28 C29 C34 163.3(4)
C34 C29 C30 C31 -0.6(7)
C28 C29 C30 C31 -178.1(5)
C29 C30 C31 C32 -0.7(8)
C30 C31 C32 C33 1.9(9)
C31 C32 C33 C34 -1.8(10)
C32 C33 C34 C29 0.5(9)
C30 C29 C34 C33 0.7(7)
C28 C29 C34 C33 178.3(5)
C40 C35 C36 C37 -1.2(7)
C41 C35 C36 C37 176.5(4)
C35 C36 C37 C38 -0.5(8)
C36 C37 C38 C39 1.9(8)
C37 C38 C39 C40 -1.6(8)
C36 C35 C40 C39 1.6(8)
C41 C35 C40 C39 -176.0(5)
C38 C39 C40 C35 -0.2(8)
C42 N3 C41 O3 -7.4(7)
C42 N3 C41 C35 172.3(4)
C40 C35 C41 O3 -171.0(5)
C36 C35 C41 O3 11.4(6)
C40 C35 C41 N3 9.3(7)
C36 C35 C41 N3 -168.3(4)
C41 N3 C42 C43 -120.6(5)
C41 N3 C42 C47 60.2(6)
C47 C42 C43 C44 -0.3(7)
N3 C42 C43 C44 -179.6(4)
C42 C43 C44 C45 -0.1(7)
C43 C44 C45 C46 -0.7(7)
C43 C44 C45 N4 -175.2(4)
C62 N4 C45 C46 59.1(6)
C62 N4 C45 C44 -126.5(5)
C44 C45 C46 C47 1.9(6)
N4 C45 C46 C47 176.3(4)
C44 C45 C46 C49 -177.6(4)
N4 C45 C46 C49 -3.2(7)
C43 C42 C47 C46 1.5(6)
N3 C42 C47 C46 -179.2(4)
C43 C42 C47 C48 -178.2(4)
N3 C42 C47 C48 1.0(6)
C45 C46 C47 C42 -2.3(6)
C49 C46 C47 C42 177.3(4)
C45 C46 C47 C48 177.5(4)
C49 C46 C47 C48 -2.9(5)
C42 C47 C48 C57 126.1(4)
C46 C47 C48 C57 -53.6(4)
C42 C47 C48 C51 -121.9(4)
C46 C47 C48 C51 58.3(4)
C45 C46 C49 C50 124.3(5)
C47 C46 C49 C50 -55.3(4)
C45 C46 C49 C52 -122.4(5)
C47 C46 C49 C52 58.0(4)
C52 C49 C50 C58 127.6(5)
C46 C49 C50 C58 -119.9(5)
C52 C49 C50 C51 -54.6(5)
C46 C49 C50 C51 57.9(5)
C58 C50 C51 C61 -1.7(7)
C49 C50 C51 C61 -179.7(4)
C58 C50 C51 C48 176.7(4)
C49 C50 C51 C48 -1.3(5)
C57 C48 C51 C50 56.0(5)
C47 C48 C51 C50 -55.9(4)
C57 C48 C51 C61 -125.7(5)
C47 C48 C51 C61 122.4(5)
C50 C49 C52 C57 56.1(5)
C46 C49 C52 C57 -56.5(5)
C50 C49 C52 C53 -123.9(5)
C46 C49 C52 C53 123.5(5)
C57 C52 C53 C54 1.7(7)
C49 C52 C53 C54 -178.3(4)
C52 C53 C54 C55 -1.9(7)
C53 C54 C55 C56 2.2(7)
C54 C55 C56 C57 -2.2(7)
C55 C56 C57 C52 1.9(6)
C55 C56 C57 C48 -179.3(4)
C53 C52 C57 C56 -1.7(6)
C49 C52 C57 C56 178.2(4)
C53 C52 C57 C48 179.4(4)
C49 C52 C57 C48 -0.7(5)
C51 C48 C57 C56 126.3(4)
C47 C48 C57 C56 -123.1(4)
C51 C48 C57 C52 -54.8(4)
C47 C48 C57 C52 55.8(4)
C51 C50 C58 C59 0.9(7)
C49 C50 C58 C59 178.6(5)
C50 C58 C59 C60 -0.8(8)
C58 C59 C60 C61 1.5(8)
C59 C60 C61 C51 -2.2(7)
C50 C51 C61 C60 2.3(7)
C48 C51 C61 C60 -175.9(4)
C45 N4 C62 O4 5.9(8)
C45 N4 C62 C63 -172.6(4)
O4 C62 C63 C64' 5.7(10)
N4 C62 C63 C64' -175.7(7)
O4 C62 C63 C64 -26.8(8)
N4 C62 C63 C64 151.8(6)
O4 C62 C63 C68 140.9(7)
N4 C62 C63 C68 -40.6(8)
O4 C62 C63 C68' -154.6(7)
N4 C62 C63 C68' 24.0(8)
C64' C63 C64 C65 59.0(18)
C68 C63 C64 C65 6.0(5)
C62 C63 C64 C65 173.9(7)
C68' C63 C64 C65 -52.0(6)
C63 C64 C65 C66 3.9(7)
C64 C65 C66 C67 -8.1(13)
C65 C66 C67 C68 2.1(15)
C66 C67 C68 C63 7.6(14)
C64' C63 C68 C67 -32.5(11)
C64 C63 C68 C67 -11.5(11)
C62 C63 C68 C67 179.8(8)
C68' C63 C68 C67 75.0(10)
C64 C63 C64' C65' -79.9(18)
C68 C63 C64' C65' 53.5(6)
C62 C63 C64' C65' -165.4(7)
C68' C63 C64' C65' -3.9(5)
C63 C64' C65' C66' -2.2(7)
C64' C65' C66' C67' 3.8(14)
C65' C66' C67' C68' 1.8(18)
C66' C67' C68' C63 -8.1(17)
C64' C63 C68' C67' 8.8(11)
C64 C63 C68' C67' 34.8(12)
C68 C63 C68' C67' -78.9(11)
C62 C63 C68' C67' 173.3(9)

loop_
_platon_squeeze_void_nr
_platon_squeeze_void_average_x
_platon_squeeze_void_average_y
_platon_squeeze_void_average_z
_platon_squeeze_void_volume
_platon_squeeze_void_count_electrons
_platon_squeeze_void_content
1 0.000 0.000 0.000 7 4 ' '
2 0.000 0.500 0.234 1172 513 ' '
3 0.000 0.000 0.500 7 4 ' '
4 0.500 0.000 0.474 1172 513 ' '
5 0.500 0.500 0.000 7 4 ' '
6 0.500 0.500 0.500 7 4 ' '
